data_4110681
loop_
_publ_author_name
'Shinbyoung Ahn'
'Fang Guo'
'Benson M. Kariuki'
'Kenneth D. M. Harris'

_publ_contact_author
;
K.D.M. Harris,
School of Chemistry, 
Cardiff University, Park Place, 
Cardiff CF10 3AT, Wales
;
_publ_contact_author_email HarrisKDM@cardiff.ac.uk
_publ_section_title
;
 Abundant Polymorphism in a System with Multiple Hydrogen-Bonding
 Opportunities: Oxalyl Dihydrazide
;
_journal_name_full 'Journal of the American Chemical Society'
_journal_page_first 8441
_journal_page_last 8452
_journal_paper_doi 10.1021/ja0573155
_journal_volume 128
_journal_year 2006
_chemical_formula_moiety 'C2 H6 N4 O2'
_chemical_formula_sum 'C2 H6 N4 O2'
_chemical_formula_weight 118.11
_chemical_name_systematic
;
 ?
;
_space_group_IT_number 14
_symmetry_cell_setting monoclinic
_symmetry_space_group_name_Hall '-P 2ybc'
_symmetry_space_group_name_H-M 'P 1 21/c 1'
_atom_sites_solution_hydrogens geom
_atom_sites_solution_primary direct
_atom_sites_solution_secondary difmap
_audit_creation_method SHELXL-97
_cell_angle_alpha 90.00
_cell_angle_beta 99.298(9)
_cell_angle_gamma 90.00
_cell_formula_units_Z 2
_cell_length_a 3.6221(4)
_cell_length_b 6.8322(7)
_cell_length_c 9.1294(10)
_cell_measurement_reflns_used 394
_cell_measurement_temperature 296(2)
_cell_measurement_theta_max 69.83
_cell_measurement_theta_min 8.14
_cell_volume 222.96(4)
_computing_cell_refinement SAINTPLUS
_computing_data_collection SMART
_computing_data_reduction SAINTPLUS
_computing_publication_material SHELXTL
_computing_structure_refinement SHELXTL
_computing_structure_solution SHELXTL
_diffrn_ambient_temperature 296(2)
_diffrn_measured_fraction_theta_full 0.969
_diffrn_measured_fraction_theta_max 0.972
_diffrn_measurement_device_type 'Bruker Smart 6000 CCD'
_diffrn_radiation_monochromator graphite
_diffrn_radiation_source 'fine-focus sealed tube'
_diffrn_radiation_type CuK\a
_diffrn_radiation_wavelength 1.54178
_diffrn_reflns_av_R_equivalents 0.0257
_diffrn_reflns_av_sigmaI/netI 0.0208
_diffrn_reflns_limit_h_max 4
_diffrn_reflns_limit_h_min -4
_diffrn_reflns_limit_k_max 8
_diffrn_reflns_limit_k_min -8
_diffrn_reflns_limit_l_max 11
_diffrn_reflns_limit_l_min -11
_diffrn_reflns_number 1340
_diffrn_reflns_theta_full 69.83
_diffrn_reflns_theta_max 69.83
_diffrn_reflns_theta_min 8.14
_exptl_absorpt_coefficient_mu 1.331
_exptl_absorpt_correction_T_max 0.9487
_exptl_absorpt_correction_T_min 0.7767
_exptl_absorpt_correction_type empirical
_exptl_absorpt_process_details sadabs
_exptl_crystal_colour colourless
_exptl_crystal_density_diffrn 1.759
_exptl_crystal_description plate
_exptl_crystal_F_000 124
_exptl_crystal_size_max 0.20
_exptl_crystal_size_mid 0.20
_exptl_crystal_size_min 0.04
_refine_diff_density_max 0.208
_refine_diff_density_min -0.140
_refine_diff_density_rms 0.041
_refine_ls_extinction_coef 0.031(7)
_refine_ls_extinction_expression Fc^*^=kFc[1+0.001xFc^2^\l^3^/sin(2\q)]^-1/4^
_refine_ls_extinction_method SHELXL
_refine_ls_goodness_of_fit_ref 1.152
_refine_ls_hydrogen_treatment mixed
_refine_ls_matrix_type full
_refine_ls_number_parameters 46
_refine_ls_number_reflns 414
_refine_ls_number_restraints 0
_refine_ls_restrained_S_all 1.152
_refine_ls_R_factor_all 0.0319
_refine_ls_R_factor_gt 0.0306
_refine_ls_shift/su_max 0.000
_refine_ls_shift/su_mean 0.000
_refine_ls_structure_factor_coef Fsqd
_refine_ls_weighting_details 'calc w=1/[\s^2^(Fo^2^)+(0.0509P)^2^+0.0520P] where P=(Fo^2^+2Fc^2^)/3'
_refine_ls_weighting_scheme calc
_refine_ls_wR_factor_gt 0.0884
_refine_ls_wR_factor_ref 0.0903
_reflns_number_gt 394
_reflns_number_total 414
_reflns_threshold_expression >2sigma(I)
_cod_data_source_file ja0573155si20051103_024327_1.cif
_cod_data_source_block alpha
_cod_database_code 4110681

loop_
_symmetry_equiv_pos_as_xyz
'x, y, z'
'-x, y+1/2, -z+1/2'
'-x, -y, -z'
'x, -y-1/2, z-1/2'

loop_
_atom_site_label
_atom_site_type_symbol
_atom_site_fract_x
_atom_site_fract_y
_atom_site_fract_z
_atom_site_U_iso_or_equiv
_atom_site_adp_type
_atom_site_occupancy
_atom_site_symmetry_multiplicity
_atom_site_calc_flag
_atom_site_refinement_flags
C1 C 0.9146(3) -0.06830(18) 0.93684(11) 0.0225(4) Uani 1 1 d .
N1 N 0.5465(3) -0.06947(16) 0.69596(11) 0.0273(4) Uani 1 1 d .
N2 N 0.7319(3) 0.02887(16) 0.82295(10) 0.0253(4) Uani 1 1 d .
H2 H 0.7254 0.1546 0.8260 0.030 Uiso 1 1 calc R
O1 O 0.9564(3) -0.24746(12) 0.94568(9) 0.0311(4) Uani 1 1 d .
H1A H 0.714(6) -0.096(3) 0.6346(18) 0.049(5) Uiso 1 1 d .
H1B H 0.401(6) 0.022(3) 0.6469(18) 0.046(5) Uiso 1 1 d .

loop_
_atom_site_aniso_label
_atom_site_aniso_U_11
_atom_site_aniso_U_22
_atom_site_aniso_U_33
_atom_site_aniso_U_23
_atom_site_aniso_U_13
_atom_site_aniso_U_12
C1 0.0224(7) 0.0206(6) 0.0240(7) -0.0006(4) 0.0019(5) -0.0008(4)
N1 0.0338(7) 0.0228(6) 0.0222(6) -0.0007(4) -0.0049(5) -0.0017(4)
N2 0.0314(7) 0.0174(6) 0.0242(6) -0.0012(4) -0.0035(5) -0.0016(4)
O1 0.0399(6) 0.0188(5) 0.0306(6) -0.0006(3) -0.0060(4) 0.0016(3)

loop_
_atom_type_symbol
_atom_type_description
_atom_type_scat_dispersion_real
_atom_type_scat_dispersion_imag
_atom_type_scat_source
C C 0.0181 0.0091 'International Tables Vol C Tables 4.2.6.8 and 6.1.1.4'
H H 0.0000 0.0000 'International Tables Vol C Tables 4.2.6.8 and 6.1.1.4'
N N 0.0311 0.0180 'International Tables Vol C Tables 4.2.6.8 and 6.1.1.4'
O O 0.0492 0.0322 'International Tables Vol C Tables 4.2.6.8 and 6.1.1.4'

loop_
_geom_angle_atom_site_label_1
_geom_angle_atom_site_label_2
_geom_angle_atom_site_label_3
_geom_angle
_geom_angle_site_symmetry_3
O1 C1 N2 126.28(11) .
O1 C1 C1 121.58(13) 3_757
N2 C1 C1 112.13(13) 3_757
C1 N2 N1 121.29(11) .

loop_
_geom_bond_atom_site_label_1
_geom_bond_atom_site_label_2
_geom_bond_distance
_geom_bond_site_symmetry_2
C1 O1 1.2344(16) .
C1 N2 1.3181(15) .
C1 C1 1.534(2) 3_757
N1 N2 1.4124(13) .
